data_2017753
loop_
_publ_author_name
'Lipstman, Sophia'
'Goldberg, Israel'

_publ_section_title
;
 Coordination and hydrogen-bonding assemblies in hybrid reaction
 products between 5,10,15,20-tetra-4-pyridylporphyrin and dysprosium
 trinitrate hexahydrate
;
_journal_coeditor_code GD3355
_journal_issue 8
_journal_name_full 'Acta Crystallographica Section C'
_journal_page_first m222
_journal_page_last m226
_journal_paper_doi 10.1107/S0108270110026892
_journal_volume 66
_journal_year 2010
_chemical_formula_iupac '(C40 H30 N8) [Dy (N O3)2 (H2 O)5] (N O3)5, 2C2 H6 O, 2H2 O'
_chemical_formula_moiety 'C40 H30 N8 4+, Dy H10 N2 O11 +, 5(N O3 -), 2(C2 H6 O), 2(H2 O)'
_chemical_formula_sum 'C44 H56 Dy N15 O30'
_chemical_formula_weight 1437.54
_chemical_name_systematic
;
5,10,15,20-tetrakis(pyridin-1-ium-4-yl)porphyrin
pentaaquadinitratodysprosate(III) pentanitrate diethanol solvate dihydrate
;
_space_group_IT_number 2
_symmetry_cell_setting triclinic
_symmetry_space_group_name_Hall '-P 1'
_symmetry_space_group_name_H-M 'P -1'
_atom_sites_solution_hydrogens geom
_atom_sites_solution_primary direct
_atom_sites_solution_secondary difmap
_audit_creation_method SHELXL-97
_cell_angle_alpha 71.6843(7)
_cell_angle_beta 80.9684(8)
_cell_angle_gamma 73.3707(7)
_cell_formula_units_Z 2
_cell_length_a 12.8961(2)
_cell_length_b 12.9222(2)
_cell_length_c 18.5978(3)
_cell_measurement_reflns_used 12265
_cell_measurement_temperature 110(2)
_cell_measurement_theta_max 27.88
_cell_measurement_theta_min 1.41
_cell_volume 2811.52(8)
_computing_cell_refinement 'DENZO (Otwinowski & Minor, 1997)'
_computing_data_collection 'COLLECT (Nonius, 1999)'
_computing_data_reduction 'DENZO (Otwinowski & Minor, 1997)'
_computing_molecular_graphics
;
ORTEP-III (Burnett & Johnson, 1996),
Mercury (Macrae <i>et al.</i>, 2006)
;
_computing_publication_material 'SHELXL97 (Sheldrick, 2008)'
_computing_structure_refinement 'SHELXL97 (Sheldrick, 2008)'
_computing_structure_solution 'SIR97 (Altomare <i>et al.</i>, 1994)'
_diffrn_ambient_temperature 110(2)
_diffrn_detector_area_resol_mean 12.8
_diffrn_measured_fraction_theta_full 0.995
_diffrn_measured_fraction_theta_max 0.995
_diffrn_measurement_device_type 'Nonius KappaCCD'
_diffrn_measurement_method '1 deg. \f & \w scans'
_diffrn_radiation_monochromator graphite
_diffrn_radiation_source 'fine-focus sealed tube'
_diffrn_radiation_type MoK\a
_diffrn_radiation_wavelength 0.71073
_diffrn_reflns_av_R_equivalents 0.0440
_diffrn_reflns_av_sigmaI/netI 0.0379
_diffrn_reflns_limit_h_max 16
_diffrn_reflns_limit_h_min 0
_diffrn_reflns_limit_k_max 16
_diffrn_reflns_limit_k_min -15
_diffrn_reflns_limit_l_max 24
_diffrn_reflns_limit_l_min -23
_diffrn_reflns_number 47169
_diffrn_reflns_theta_full 27.86
_diffrn_reflns_theta_max 27.86
_diffrn_reflns_theta_min 2.31
_diffrn_standards_number 0
_exptl_absorpt_coefficient_mu 1.438
_exptl_absorpt_correction_T_max 0.9316
_exptl_absorpt_correction_T_min 0.5119
_exptl_absorpt_correction_type multi-scan
_exptl_absorpt_process_details '(Blessing, 1995)'
_exptl_crystal_colour purple
_exptl_crystal_density_diffrn 1.698
_exptl_crystal_density_method 'not measured'
_exptl_crystal_description needle
_exptl_crystal_F_000 1462
_exptl_crystal_size_max 0.55
_exptl_crystal_size_mid 0.10
_exptl_crystal_size_min 0.05
_refine_diff_density_max 2.000
_refine_diff_density_min -1.616
_refine_ls_extinction_method none
_refine_ls_goodness_of_fit_ref 1.043
_refine_ls_hydrogen_treatment constr
_refine_ls_matrix_type full
_refine_ls_number_parameters 813
_refine_ls_number_reflns 13315
_refine_ls_number_restraints 0
_refine_ls_restrained_S_all 1.043
_refine_ls_R_factor_all 0.0404
_refine_ls_R_factor_gt 0.0335
_refine_ls_shift/su_max 0.002
_refine_ls_shift/su_mean 0.000
_refine_ls_structure_factor_coef Fsqd
_refine_ls_weighting_details 'calc w=1/[\s^2^(Fo^2^)+(0.0428P)^2^+2.8440P] where P=(Fo^2^+2Fc^2^)/3'
_refine_ls_weighting_scheme calc
_refine_ls_wR_factor_gt 0.0784
_refine_ls_wR_factor_ref 0.0817
_reflns_number_gt 11865
_reflns_number_total 13315
_reflns_threshold_expression I>2\s(I)
_cod_data_source_file gd3355.cif
_cod_data_source_block II
_cod_database_code 2017753
_cod_database_fobs_code 2017753

loop_
_symmetry_equiv_pos_as_xyz
'x, y, z'
'-x, -y, -z'

loop_
_atom_site_type_symbol
_atom_site_label
_atom_site_fract_x
_atom_site_fract_y
_atom_site_fract_z
_atom_site_U_iso_or_equiv
_atom_site_adp_type
_atom_site_calc_flag
_atom_site_refinement_flags
_atom_site_occupancy
_atom_site_disorder_assembly
_atom_site_disorder_group
C C1 0.18608(19) 0.0746(2) 0.32693(13) 0.0131(5) Uani d . 1 . .
C C2 0.09301(19) 0.1310(2) 0.28390(14) 0.0149(5) Uani d . 1 . .
H H2 0.0892 0.1369 0.2321 0.018 Uiso calc R 1 . .
C C3 0.0111(2) 0.1748(2) 0.32993(14) 0.0161(5) Uani d . 1 . .
H H3 -0.0597 0.2177 0.3159 0.019 Uiso calc R 1 . .
C C4 0.05066(18) 0.1444(2) 0.40363(13) 0.0126(5) Uani d . 1 . .
C C5 -0.00806(19) 0.1697(2) 0.46869(13) 0.0126(5) Uani d . 1 . .
C C6 0.02624(19) 0.1258(2) 0.54305(13) 0.0127(5) Uani d . 1 . .
C C7 -0.03958(19) 0.1515(2) 0.60912(14) 0.0149(5) Uani d . 1 . .
H H7 -0.1115 0.1979 0.6099 0.018 Uiso calc R 1 . .
C C8 0.0210(2) 0.0969(2) 0.66893(14) 0.0159(5) Uani d . 1 . .
H H8 -0.0005 0.0955 0.7204 0.019 Uiso calc R 1 . .
C C9 0.12571(19) 0.0404(2) 0.63936(13) 0.0125(5) Uani d . 1 . .
C C10 0.21373(19) -0.0217(2) 0.68418(13) 0.0124(5) Uani d . 1 . .
C C11 0.31577(19) -0.0774(2) 0.65869(13) 0.0125(5) Uani d . 1 . .
C C12 0.40846(19) -0.1375(2) 0.70220(14) 0.0149(5) Uani d . 1 . .
H H12 0.4122 -0.1454 0.7543 0.018 Uiso calc R 1 . .
C C13 0.4899(2) -0.1810(2) 0.65582(14) 0.0150(5) Uani d . 1 . .
H H13 0.5601 -0.2256 0.6700 0.018 Uiso calc R 1 . .
C C14 0.45118(19) -0.1478(2) 0.58175(13) 0.0126(5) Uani d . 1 . .
C C15 0.51018(18) -0.1702(2) 0.51642(14) 0.0128(5) Uani d . 1 . .
C C16 0.47678(19) -0.1247(2) 0.44197(13) 0.0130(5) Uani d . 1 . .
C C17 0.5443(2) -0.1461(2) 0.37505(14) 0.0151(5) Uani d . 1 . .
H H17 0.6170 -0.1903 0.3738 0.018 Uiso calc R 1 . .
C C18 0.48353(19) -0.0910(2) 0.31525(14) 0.0148(5) Uani d . 1 . .
H H18 0.5056 -0.0871 0.2635 0.018 Uiso calc R 1 . .
C C19 0.37760(19) -0.0389(2) 0.34571(13) 0.0121(4) Uani d . 1 . .
C C20 0.28906(19) 0.0208(2) 0.30118(13) 0.0129(5) Uani d . 1 . .
N N21 0.15586(16) 0.08257(17) 0.39959(11) 0.0120(4) Uani d . 1 . .
H H21 0.1978 0.0524 0.4377 0.014 Uiso calc PR 0.50 . .
N N22 0.12636(16) 0.05713(17) 0.56269(11) 0.0118(4) Uani d . 1 . .
H H22 0.1796 0.0297 0.5326 0.014 Uiso calc PR 0.50 . .
N N23 0.34595(16) -0.08433(17) 0.58566(11) 0.0121(4) Uani d . 1 . .
H H23 0.3043 -0.0530 0.5474 0.015 Uiso calc PR 0.50 . .
N N24 0.37580(16) -0.05861(17) 0.42265(11) 0.0128(4) Uani d . 1 . .
H H24 0.3214 -0.0341 0.4531 0.015 Uiso calc PR 0.50 . .
C C25 -0.11340(19) 0.2568(2) 0.45620(13) 0.0127(5) Uani d . 1 . .
C C26 -0.1140(2) 0.3659(2) 0.41069(14) 0.0171(5) Uani d . 1 . .
H H26 -0.0483 0.3831 0.3857 0.021 Uiso calc R 1 . .
C C27 -0.2099(2) 0.4481(2) 0.40207(15) 0.0190(5) Uani d . 1 . .
H H27 -0.2106 0.5225 0.3713 0.023 Uiso calc R 1 . .
N N28 -0.30283(17) 0.42321(19) 0.43727(12) 0.0182(4) Uani d . 1 . .
H H28 -0.3644 0.4821 0.4229 0.022 Uiso d . 1 . .
C C29 -0.3059(2) 0.3191(2) 0.47957(15) 0.0184(5) Uani d . 1 . .
H H29 -0.3732 0.3039 0.5025 0.022 Uiso calc R 1 . .
C C30 -0.21189(19) 0.2335(2) 0.49012(14) 0.0153(5) Uani d . 1 . .
H H30 -0.2141 0.1595 0.5202 0.018 Uiso calc R 1 . .
C C31 0.19750(19) -0.0302(2) 0.76687(14) 0.0142(5) Uani d . 1 . .
C C32 0.1699(2) 0.0650(2) 0.79307(14) 0.0169(5) Uani d . 1 . .
H H32 0.1628 0.1378 0.7580 0.020 Uiso calc R 1 . .
C C33 0.1530(2) 0.0531(2) 0.87011(15) 0.0191(5) Uani d . 1 . .
H H33 0.1328 0.1177 0.8882 0.023 Uiso calc R 1 . .
N N34 0.16514(17) -0.0500(2) 0.91918(12) 0.0187(5) Uani d . 1 . .
H H34 0.1452 -0.0517 0.9675 0.022 Uiso d . 1 . .
C C35 0.1928(2) -0.1437(2) 0.89666(15) 0.0196(5) Uani d . 1 . .
H H35 0.2006 -0.2154 0.9333 0.024 Uiso calc R 1 . .
C C36 0.2097(2) -0.1362(2) 0.82055(14) 0.0179(5) Uani d . 1 . .
H H36 0.2297 -0.2025 0.8044 0.022 Uiso calc R 1 . .
C C37 0.61640(19) -0.2563(2) 0.52762(13) 0.0130(5) Uani d . 1 . .
C C38 0.6176(2) -0.3676(2) 0.56697(14) 0.0174(5) Uani d . 1 . .
H H38 0.5517 -0.3876 0.5882 0.021 Uiso calc R 1 . .
C C39 0.7145(2) -0.4486(2) 0.57502(14) 0.0174(5) Uani d . 1 . .
H H39 0.7157 -0.5246 0.6021 0.021 Uiso calc R 1 . .
N N40 0.80711(16) -0.41985(18) 0.54462(12) 0.0167(4) Uani d . 1 . .
H H40 0.8657 -0.4701 0.5563 0.020 Uiso d . 1 . .
C C41 0.8094(2) -0.3135(2) 0.50728(15) 0.0180(5) Uani d . 1 . .
H H41 0.8768 -0.2960 0.4873 0.022 Uiso calc R 1 . .
C C42 0.7146(2) -0.2292(2) 0.49769(14) 0.0166(5) Uani d . 1 . .
H H42 0.7161 -0.1537 0.4711 0.020 Uiso calc R 1 . .
C C43 0.30547(18) 0.0287(2) 0.21861(13) 0.0133(5) Uani d . 1 . .
C C44 0.3304(2) -0.0677(2) 0.19423(14) 0.0163(5) Uani d . 1 . .
H H44 0.3362 -0.1396 0.2302 0.020 Uiso calc R 1 . .
C C45 0.3467(2) -0.0580(2) 0.11733(14) 0.0176(5) Uani d . 1 . .
H H45 0.3648 -0.1233 0.1001 0.021 Uiso calc R 1 . .
N N46 0.33671(17) 0.04407(19) 0.06738(12) 0.0165(4) Uani d . 1 . .
H H46 0.3542 0.0450 0.0151 0.020 Uiso d . 1 . .
C C47 0.3120(2) 0.1388(2) 0.08856(14) 0.0173(5) Uani d . 1 . .
H H47 0.3052 0.2097 0.0512 0.021 Uiso calc R 1 . .
C C48 0.2964(2) 0.1331(2) 0.16457(14) 0.0161(5) Uani d . 1 . .
H H48 0.2795 0.1999 0.1800 0.019 Uiso calc R 1 . .
Dy Dy1 0.702253(9) -0.533180(10) 0.860983(6) 0.01390(4) Uani d . 1 . .
O O49 0.79708(15) -0.69702(15) 0.81793(10) 0.0199(4) Uani d . 1 . .
H H49A 0.8172 -0.7634 0.8445 0.024 Uiso d . 1 . .
H H49B 0.8423 -0.6869 0.7747 0.024 Uiso d . 1 . .
O O50 0.53003(14) -0.40517(16) 0.85230(11) 0.0192(4) Uani d . 1 . .
H H50A 0.4649 -0.4177 0.8488 0.023 Uiso d . 1 . .
H H50B 0.4989 -0.3514 0.8703 0.023 Uiso d . 1 . .
O O51 0.60420(15) -0.66595(16) 0.92000(10) 0.0207(4) Uani d . 1 . .
H H51A 0.5587 -0.6801 0.8992 0.025 Uiso d . 1 . .
H H51B 0.5921 -0.6989 0.9706 0.025 Uiso d . 1 . .
O O52 0.61767(15) -0.53740(16) 0.75738(10) 0.0199(4) Uani d . 1 . .
H H52A 0.6314 -0.5968 0.7424 0.024 Uiso d . 1 . .
H H52B 0.5453 -0.4813 0.7409 0.024 Uiso d . 1 . .
O O53 0.84279(15) -0.63785(17) 0.94207(11) 0.0235(4) Uani d . 1 . .
H H53A 0.9035 -0.6593 0.9206 0.028 Uiso d . 1 . .
H H53B 0.8528 -0.6200 0.9806 0.028 Uiso d . 1 . .
N N54 0.81617(19) -0.4013(2) 0.73552(13) 0.0204(5) Uani d . 1 . .
O O55 0.71768(15) -0.36119(17) 0.75410(11) 0.0249(4) Uani d . 1 . .
O O56 0.86375(16) -0.49236(17) 0.78242(12) 0.0263(4) Uani d . 1 . .
O O57 0.86330(19) -0.3566(2) 0.67666(12) 0.0337(5) Uani d . 1 . .
N N58 0.67758(18) -0.43113(19) 0.98290(12) 0.0195(5) Uani d . 1 . .
O O59 0.64632(15) -0.51949(16) 0.99439(11) 0.0211(4) Uani d . 1 . .
O O60 0.71819(16) -0.39194(16) 0.91558(10) 0.0211(4) Uani d . 1 . .
O O61 0.67073(18) -0.38445(17) 1.03207(11) 0.0274(4) Uani d . 1 . .
N N62 0.44367(17) -0.14617(19) -0.07865(12) 0.0174(4) Uani d . 1 . .
O O63 0.44498(17) -0.24763(16) -0.07121(11) 0.0247(4) Uani d . 1 . .
O O64 0.44997(18) -0.11915(18) -0.02132(11) 0.0268(4) Uani d . 1 . .
O O65 0.43644(17) -0.07576(17) -0.14238(11) 0.0251(4) Uani d . 1 . .
N N66 0.33915(17) -0.38738(19) 0.73972(12) 0.0179(4) Uani d . 1 . .
O O67 0.25350(15) -0.32683(18) 0.71152(12) 0.0275(4) Uani d . 1 . .
O O68 0.42315(15) -0.41293(16) 0.69836(11) 0.0212(4) Uani d . 1 . .
O O69 0.34212(15) -0.42492(18) 0.81182(11) 0.0240(4) Uani d . 1 . .
N N70 -0.50681(18) 0.63320(18) 0.35290(12) 0.0177(4) Uani d . 1 . .
O O71 -0.42356(16) 0.64165(17) 0.30935(11) 0.0242(4) Uani d . 1 . .
O O72 -0.59990(15) 0.67572(16) 0.32957(11) 0.0232(4) Uani d . 1 . .
O O73 -0.49684(15) 0.58102(17) 0.42244(10) 0.0239(4) Uani d . 1 . .
N N74 0.09616(18) -0.0024(2) 1.08898(12) 0.0199(5) Uani d . 1 . .
O O75 0.13928(17) -0.09653(17) 1.07435(11) 0.0255(4) Uani d . 1 . .
O O76 0.07883(19) 0.08400(18) 1.03513(12) 0.0338(5) Uani d . 1 . .
O O77 0.07380(17) -0.0008(2) 1.15574(11) 0.0302(5) Uani d . 1 . .
N N78 0.98078(18) -0.62369(19) 0.65074(13) 0.0212(5) Uani d . 1 . .
O O79 0.88620(15) -0.63361(17) 0.67191(11) 0.0231(4) Uani d . 1 . .
O O80 1.05422(18) -0.66565(19) 0.69486(13) 0.0339(5) Uani d . 1 . .
O O81 1.00108(15) -0.56880(17) 0.58273(11) 0.0251(4) Uani d . 1 . .
O O82 1.03608(16) -0.69470(18) 0.86309(12) 0.0277(4) Uani d . 1 . .
H H82 1.0212 -0.6644 0.8129 0.033 Uiso d . 1 . .
C C83 1.1105(3) -0.6398(3) 0.8749(2) 0.0410(8) Uani d . 1 . .
H H83A 1.1611 -0.6937 0.9126 0.049 Uiso calc R 1 . .
H H83B 1.0699 -0.5769 0.8960 0.049 Uiso calc R 1 . .
C C84 1.1733(3) -0.5954(4) 0.8043(2) 0.0482(9) Uani d . 1 . .
H H84A 1.1235 -0.5423 0.7666 0.072 Uiso calc R 1 . .
H H84B 1.2164 -0.6578 0.7844 0.072 Uiso calc R 1 . .
H H84C 1.2218 -0.5566 0.8147 0.072 Uiso calc R 1 . .
O O85 0.15098(16) -0.38868(18) 0.91730(12) 0.0278(5) Uani d . 1 . .
H H85 0.2198 -0.3971 0.8844 0.033 Uiso d . 1 . .
C C86 0.0596(3) -0.3396(3) 0.8703(2) 0.0396(8) Uani d . 1 . .
H H86A 0.0640 -0.3847 0.8352 0.048 Uiso calc R 1 . .
H H86B 0.0617 -0.2621 0.8396 0.048 Uiso calc R 1 . .
C C87 -0.0442(3) -0.3365(4) 0.9190(2) 0.0474(9) Uani d . 1 . .
H H87A -0.0508 -0.2874 0.9512 0.071 Uiso calc R 1 . .
H H87B -0.0446 -0.4128 0.9511 0.071 Uiso calc R 1 . .
H H87C -0.1053 -0.3074 0.8867 0.071 Uiso calc R 1 . .
O O88 0.35170(16) 0.12419(17) -0.08839(11) 0.0243(4) Uani d . 1 . .
H H88A 0.3952 0.0699 -0.1105 0.029 Uiso d . 1 . .
H H88B 0.3799 0.1796 -0.1038 0.029 Uiso d . 1 . .
O O89 0.44753(16) -0.69169(17) 0.84548(11) 0.0251(4) Uani d . 1 . .
H H89A 0.3922 -0.6344 0.8569 0.030 Uiso d . 1 . .
H H89B 0.4507 -0.6734 0.7911 0.030 Uiso d . 1 . .

loop_
_atom_site_aniso_label
_atom_site_aniso_U_11
_atom_site_aniso_U_22
_atom_site_aniso_U_33
_atom_site_aniso_U_12
_atom_site_aniso_U_13
_atom_site_aniso_U_23
C1 0.0152(11) 0.0133(12) 0.0108(11) -0.0024(9) -0.0010(9) -0.0042(9)
C2 0.0156(11) 0.0181(12) 0.0099(11) -0.0009(9) -0.0026(9) -0.0049(9)
C3 0.0136(11) 0.0187(13) 0.0119(11) 0.0010(9) -0.0022(9) -0.0029(9)
C4 0.0108(10) 0.0143(12) 0.0111(11) -0.0009(9) -0.0007(9) -0.0036(9)
C5 0.0116(11) 0.0129(11) 0.0123(11) -0.0013(9) -0.0005(9) -0.0041(9)
C6 0.0144(11) 0.0120(11) 0.0110(11) -0.0025(9) 0.0000(9) -0.0034(9)
C7 0.0122(11) 0.0185(13) 0.0130(11) -0.0014(9) 0.0010(9) -0.0064(10)
C8 0.0148(11) 0.0204(13) 0.0114(11) -0.0017(9) 0.0009(9) -0.0066(10)
C9 0.0140(11) 0.0115(11) 0.0109(11) -0.0022(9) 0.0005(9) -0.0031(9)
C10 0.0158(11) 0.0118(11) 0.0087(10) -0.0025(9) 0.0004(9) -0.0031(9)
C11 0.0143(11) 0.0121(11) 0.0104(11) -0.0025(9) 0.0002(9) -0.0037(9)
C12 0.0157(11) 0.0164(12) 0.0116(11) -0.0012(9) -0.0036(9) -0.0039(9)
C13 0.0146(11) 0.0154(12) 0.0127(11) 0.0007(9) -0.0046(9) -0.0033(9)
C14 0.0115(10) 0.0131(12) 0.0127(11) -0.0023(9) -0.0017(9) -0.0033(9)
C15 0.0110(10) 0.0126(11) 0.0135(11) -0.0010(9) -0.0004(9) -0.0041(9)
C16 0.0113(11) 0.0135(12) 0.0129(11) -0.0010(9) 0.0006(9) -0.0045(9)
C17 0.0146(11) 0.0153(12) 0.0135(11) -0.0001(9) 0.0009(9) -0.0057(9)
C18 0.0134(11) 0.0174(12) 0.0119(11) -0.0026(9) 0.0021(9) -0.0043(9)
C19 0.0126(11) 0.0130(11) 0.0101(11) -0.0021(9) 0.0003(9) -0.0042(9)
C20 0.0151(11) 0.0120(11) 0.0103(11) -0.0018(9) -0.0012(9) -0.0024(9)
N21 0.0107(9) 0.0141(10) 0.0089(9) -0.0001(7) 0.0006(7) -0.0034(8)
N22 0.0103(9) 0.0142(10) 0.0091(9) -0.0002(7) 0.0004(7) -0.0038(8)
N23 0.0104(9) 0.0143(10) 0.0101(9) -0.0005(7) -0.0007(7) -0.0038(8)
N24 0.0121(9) 0.0139(10) 0.0102(9) -0.0003(8) -0.0003(7) -0.0035(8)
C25 0.0125(11) 0.0155(12) 0.0108(11) -0.0009(9) -0.0017(9) -0.0065(9)
C26 0.0155(12) 0.0189(13) 0.0145(12) -0.0016(10) 0.0004(9) -0.0044(10)
C27 0.0208(13) 0.0175(13) 0.0153(12) -0.0009(10) -0.0021(10) -0.0035(10)
N28 0.0156(10) 0.0195(11) 0.0167(10) 0.0051(8) -0.0046(8) -0.0083(9)
C29 0.0123(11) 0.0249(14) 0.0185(12) -0.0021(10) 0.0003(9) -0.0100(11)
C30 0.0131(11) 0.0174(12) 0.0147(11) -0.0031(9) -0.0011(9) -0.0041(10)
C31 0.0123(11) 0.0159(12) 0.0124(11) -0.0004(9) -0.0015(9) -0.0038(9)
C32 0.0175(12) 0.0157(12) 0.0155(12) -0.0007(9) -0.0020(9) -0.0044(10)
C33 0.0180(12) 0.0222(14) 0.0178(12) -0.0010(10) -0.0027(10) -0.0099(10)
N34 0.0191(11) 0.0265(12) 0.0102(10) -0.0027(9) 0.0002(8) -0.0081(9)
C35 0.0202(12) 0.0212(14) 0.0149(12) -0.0042(10) 0.0000(10) -0.0033(10)
C36 0.0198(12) 0.0176(13) 0.0146(12) -0.0010(10) -0.0006(10) -0.0056(10)
C37 0.0123(11) 0.0147(12) 0.0115(11) 0.0009(9) -0.0005(9) -0.0070(9)
C38 0.0131(11) 0.0193(13) 0.0164(12) -0.0020(9) 0.0007(9) -0.0030(10)
C39 0.0177(12) 0.0157(12) 0.0158(12) -0.0010(10) -0.0015(10) -0.0033(10)
N40 0.0121(10) 0.0158(11) 0.0189(11) 0.0029(8) -0.0022(8) -0.0057(9)
C41 0.0139(11) 0.0205(13) 0.0183(12) -0.0035(10) 0.0015(10) -0.0056(10)
C42 0.0153(11) 0.0158(12) 0.0176(12) -0.0037(9) 0.0000(9) -0.0039(10)
C43 0.0100(10) 0.0169(12) 0.0107(11) -0.0004(9) -0.0007(8) -0.0037(9)
C44 0.0173(12) 0.0151(12) 0.0133(12) -0.0010(9) 0.0007(9) -0.0032(9)
C45 0.0189(12) 0.0192(13) 0.0152(12) -0.0028(10) 0.0015(10) -0.0088(10)
N46 0.0174(10) 0.0210(11) 0.0118(10) -0.0035(8) 0.0010(8) -0.0079(8)
C47 0.0189(12) 0.0164(13) 0.0142(12) -0.0039(10) -0.0007(10) -0.0016(10)
C48 0.0175(12) 0.0165(12) 0.0132(11) -0.0017(9) -0.0006(9) -0.0053(10)
Dy1 0.01412(6) 0.01434(7) 0.01207(6) -0.00234(4) 0.00030(4) -0.00387(4)
O49 0.0221(9) 0.0155(9) 0.0159(9) -0.0007(7) 0.0036(7) -0.0020(7)
O50 0.0136(8) 0.0206(10) 0.0253(10) 0.0001(7) -0.0003(7) -0.0137(8)
O51 0.0248(10) 0.0225(10) 0.0162(9) -0.0124(8) 0.0009(7) -0.0027(7)
O52 0.0219(9) 0.0204(10) 0.0177(9) 0.0007(7) -0.0043(7) -0.0100(7)
O53 0.0186(9) 0.0282(11) 0.0210(10) 0.0018(8) -0.0043(7) -0.0090(8)
N54 0.0259(12) 0.0226(12) 0.0164(11) -0.0129(9) 0.0046(9) -0.0073(9)
O55 0.0179(9) 0.0277(11) 0.0239(10) -0.0056(8) -0.0021(8) 0.0000(8)
O56 0.0210(10) 0.0190(10) 0.0304(11) -0.0025(8) 0.0076(8) -0.0024(8)
O57 0.0442(13) 0.0374(13) 0.0234(11) -0.0255(11) 0.0154(10) -0.0088(9)
N58 0.0226(11) 0.0197(12) 0.0149(10) -0.0026(9) -0.0013(9) -0.0057(9)
O59 0.0244(10) 0.0215(10) 0.0190(9) -0.0096(8) 0.0011(8) -0.0058(8)
O60 0.0305(10) 0.0198(10) 0.0130(9) -0.0098(8) 0.0016(7) -0.0032(7)
O61 0.0415(12) 0.0266(11) 0.0149(9) -0.0056(9) -0.0002(8) -0.0106(8)
N62 0.0186(10) 0.0222(12) 0.0130(10) -0.0068(9) 0.0020(8) -0.0071(9)
O63 0.0351(11) 0.0194(10) 0.0223(10) -0.0063(8) 0.0021(8) -0.0120(8)
O64 0.0429(12) 0.0286(11) 0.0147(9) -0.0149(9) 0.0019(8) -0.0107(8)
O65 0.0334(11) 0.0277(11) 0.0136(9) -0.0096(9) -0.0015(8) -0.0038(8)
N66 0.0174(10) 0.0181(11) 0.0193(11) -0.0040(8) -0.0020(9) -0.0072(9)
O67 0.0175(9) 0.0305(11) 0.0313(11) 0.0032(8) -0.0090(8) -0.0095(9)
O68 0.0177(9) 0.0236(10) 0.0204(9) -0.0013(7) 0.0018(7) -0.0089(8)
O69 0.0206(9) 0.0340(12) 0.0177(9) -0.0064(8) -0.0009(7) -0.0083(8)
N70 0.0211(11) 0.0133(11) 0.0176(11) -0.0011(8) -0.0025(9) -0.0054(8)
O71 0.0253(10) 0.0247(11) 0.0214(10) -0.0066(8) 0.0056(8) -0.0083(8)
O72 0.0218(9) 0.0195(10) 0.0269(10) 0.0022(8) -0.0104(8) -0.0073(8)
O73 0.0239(10) 0.0246(10) 0.0134(9) 0.0065(8) -0.0011(7) -0.0035(8)
N74 0.0169(10) 0.0281(13) 0.0154(11) -0.0053(9) 0.0026(8) -0.0091(9)
O75 0.0371(11) 0.0220(10) 0.0155(9) -0.0031(9) -0.0020(8) -0.0066(8)
O76 0.0453(13) 0.0254(11) 0.0205(10) 0.0018(10) -0.0006(9) -0.0032(9)
O77 0.0307(11) 0.0476(14) 0.0140(9) -0.0087(10) 0.0047(8) -0.0153(9)
N78 0.0214(11) 0.0172(11) 0.0206(11) 0.0031(9) -0.0040(9) -0.0055(9)
O79 0.0225(10) 0.0226(10) 0.0186(9) -0.0016(8) 0.0016(8) -0.0034(8)
O80 0.0308(11) 0.0330(12) 0.0330(12) 0.0044(9) -0.0167(9) -0.0071(10)
O81 0.0199(9) 0.0238(10) 0.0209(10) 0.0024(8) 0.0041(8) -0.0014(8)
O82 0.0238(10) 0.0277(11) 0.0293(11) -0.0024(8) -0.0030(8) -0.0080(9)
C83 0.0382(18) 0.044(2) 0.046(2) -0.0117(15) -0.0054(16) -0.0175(17)
C84 0.045(2) 0.062(3) 0.049(2) -0.0258(19) 0.0048(17) -0.025(2)
O85 0.0192(9) 0.0353(12) 0.0294(11) -0.0007(8) -0.0069(8) -0.0131(9)
C86 0.0320(17) 0.046(2) 0.0380(19) -0.0074(15) -0.0112(14) -0.0059(16)
C87 0.0287(17) 0.071(3) 0.047(2) -0.0189(17) 0.0013(15) -0.020(2)
O88 0.0316(11) 0.0239(10) 0.0178(9) -0.0105(8) 0.0024(8) -0.0056(8)
O89 0.0308(11) 0.0281(11) 0.0192(10) -0.0111(9) 0.0032(8) -0.0095(8)

loop_
_atom_type_symbol
_atom_type_description
_atom_type_scat_dispersion_real
_atom_type_scat_dispersion_imag
_atom_type_scat_source
C C 0.0033 0.0016 'International Tables Vol C Tables 4.2.6.8 and 6.1.1.4'
H H 0.0000 0.0000 'International Tables Vol C Tables 4.2.6.8 and 6.1.1.4'
N N 0.0061 0.0033 'International Tables Vol C Tables 4.2.6.8 and 6.1.1.4'
O O 0.0106 0.0060 'International Tables Vol C Tables 4.2.6.8 and 6.1.1.4'
Dy Dy -0.1892 4.4098 'International Tables Vol C Tables 4.2.6.8 and 6.1.1.4'

loop_
_geom_angle_atom_site_label_1
_geom_angle_atom_site_label_2
_geom_angle_atom_site_label_3
_geom_angle_site_symmetry_1
_geom_angle_site_symmetry_3
_geom_angle
_geom_angle_publ_flag
N21 C1 C20 . . 125.6(2) ?
N21 C1 C2 . . 107.1(2) ?
C20 C1 C2 . . 127.3(2) ?
C3 C2 C1 . . 108.2(2) ?
C3 C2 H2 . . 125.9 ?
C1 C2 H2 . . 125.9 ?
C2 C3 C4 . . 107.7(2) ?
C2 C3 H3 . . 126.2 ?
C4 C3 H3 . . 126.2 ?
N21 C4 C5 . . 125.9(2) ?
N21 C4 C3 . . 107.4(2) ?
C5 C4 C3 . . 126.7(2) ?
C4 C5 C6 . . 126.1(2) ?
C4 C5 C25 . . 116.1(2) ?
C6 C5 C25 . . 117.7(2) ?
N22 C6 C5 . . 125.2(2) ?
N22 C6 C7 . . 110.8(2) ?
C5 C6 C7 . . 123.9(2) ?
C8 C7 C6 . . 106.7(2) ?
C8 C7 H7 . . 126.7 ?
C6 C7 H7 . . 126.7 ?
C7 C8 C9 . . 106.6(2) ?
C7 C8 H8 . . 126.7 ?
C9 C8 H8 . . 126.7 ?
N22 C9 C10 . . 125.5(2) ?
N22 C9 C8 . . 110.7(2) ?
C10 C9 C8 . . 123.8(2) ?
C11 C10 C9 . . 126.1(2) ?
C11 C10 C31 . . 116.2(2) ?
C9 C10 C31 . . 117.6(2) ?
N23 C11 C10 . . 125.5(2) ?
N23 C11 C12 . . 107.0(2) ?
C10 C11 C12 . . 127.5(2) ?
C13 C12 C11 . . 108.1(2) ?
C13 C12 H12 . . 125.9 ?
C11 C12 H12 . . 125.9 ?
C12 C13 C14 . . 107.9(2) ?
C12 C13 H13 . . 126.0 ?
C14 C13 H13 . . 126.0 ?
N23 C14 C15 . . 125.7(2) ?
N23 C14 C13 . . 107.4(2) ?
C15 C14 C13 . . 126.8(2) ?
C14 C15 C16 . . 126.5(2) ?
C14 C15 C37 . . 116.4(2) ?
C16 C15 C37 . . 117.0(2) ?
N24 C16 C15 . . 125.0(2) ?
N24 C16 C17 . . 110.7(2) ?
C15 C16 C17 . . 124.2(2) ?
C18 C17 C16 . . 106.7(2) ?
C18 C17 H17 . . 126.6 ?
C16 C17 H17 . . 126.6 ?
C17 C18 C19 . . 106.3(2) ?
C17 C18 H18 . . 126.8 ?
C19 C18 H18 . . 126.8 ?
N24 C19 C20 . . 125.5(2) ?
N24 C19 C18 . . 111.0(2) ?
C20 C19 C18 . . 123.5(2) ?
C1 C20 C19 . . 126.1(2) ?
C1 C20 C43 . . 116.3(2) ?
C19 C20 C43 . . 117.6(2) ?
C4 N21 C1 . . 109.68(19) ?
C4 N21 H21 . . 125.2 ?
C1 N21 H21 . . 125.2 ?
C6 N22 C9 . . 105.12(19) ?
C6 N22 H22 . . 127.4 ?
C9 N22 H22 . . 127.4 ?
C14 N23 C11 . . 109.53(19) ?
C14 N23 H23 . . 125.2 ?
C11 N23 H23 . . 125.2 ?
C16 N24 C19 . . 105.17(19) ?
C16 N24 H24 . . 127.4 ?
C19 N24 H24 . . 127.4 ?
C26 C25 C30 . . 118.6(2) ?
C26 C25 C5 . . 119.4(2) ?
C30 C25 C5 . . 122.0(2) ?
C27 C26 C25 . . 119.8(2) ?
C27 C26 H26 . . 120.1 ?
C25 C26 H26 . . 120.1 ?
N28 C27 C26 . . 119.9(2) ?
N28 C27 H27 . . 120.0 ?
C26 C27 H27 . . 120.0 ?
C29 N28 C27 . . 122.0(2) ?
C29 N28 H28 . . 124.1 ?
C27 N28 H28 . . 113.2 ?
N28 C29 C30 . . 120.4(2) ?
N28 C29 H29 . . 119.8 ?
C30 C29 H29 . . 119.8 ?
C29 C30 C25 . . 119.3(2) ?
C29 C30 H30 . . 120.4 ?
C25 C30 H30 . . 120.4 ?
C32 C31 C36 . . 118.3(2) ?
C32 C31 C10 . . 121.9(2) ?
C36 C31 C10 . . 119.8(2) ?
C33 C32 C31 . . 119.8(2) ?
C33 C32 H32 . . 120.1 ?
C31 C32 H32 . . 120.1 ?
N34 C33 C32 . . 119.6(2) ?
N34 C33 H33 . . 120.2 ?
C32 C33 H33 . . 120.2 ?
C35 N34 C33 . . 122.6(2) ?
C35 N34 H34 . . 121.7 ?
C33 N34 H34 . . 115.2 ?
N34 C35 C36 . . 120.0(2) ?
N34 C35 H35 . . 120.0 ?
C36 C35 H35 . . 120.0 ?
C35 C36 C31 . . 119.7(2) ?
C35 C36 H36 . . 120.1 ?
C31 C36 H36 . . 120.1 ?
C38 C37 C42 . . 118.8(2) ?
C38 C37 C15 . . 119.2(2) ?
C42 C37 C15 . . 121.9(2) ?
C39 C38 C37 . . 119.8(2) ?
C39 C38 H38 . . 120.1 ?
C37 C38 H38 . . 120.1 ?
N40 C39 C38 . . 119.8(2) ?
N40 C39 H39 . . 120.1 ?
C38 C39 H39 . . 120.1 ?
C41 N40 C39 . . 122.1(2) ?
C41 N40 H40 . . 120.4 ?
C39 N40 H40 . . 116.7 ?
N40 C41 C42 . . 120.3(2) ?
N40 C41 H41 . . 119.8 ?
C42 C41 H41 . . 119.8 ?
C41 C42 C37 . . 119.1(2) ?
C41 C42 H42 . . 120.4 ?
C37 C42 H42 . . 120.4 ?
C48 C43 C44 . . 118.9(2) ?
C48 C43 C20 . . 120.2(2) ?
C44 C43 C20 . . 120.8(2) ?
C45 C44 C43 . . 119.6(2) ?
C45 C44 H44 . . 120.2 ?
C43 C44 H44 . . 120.2 ?
N46 C45 C44 . . 119.5(2) ?
N46 C45 H45 . . 120.3 ?
C44 C45 H45 . . 120.3 ?
C45 N46 C47 . . 122.7(2) ?
C45 N46 H46 . . 115.6 ?
C47 N46 H46 . . 121.5 ?
N46 C47 C48 . . 119.8(2) ?
N46 C47 H47 . . 120.1 ?
C48 C47 H47 . . 120.1 ?
C47 C48 C43 . . 119.5(2) ?
C47 C48 H48 . . 120.3 ?
C43 C48 H48 . . 120.3 ?
O51 Dy1 O50 . . 83.77(7) ?
O51 Dy1 O53 . . 89.82(7) ?
O50 Dy1 O53 . . 144.32(6) ?
O51 Dy1 O52 . . 78.20(7) ?
O50 Dy1 O52 . . 70.58(6) ?
O53 Dy1 O52 . . 142.08(6) ?
O51 Dy1 O60 . . 123.86(6) ?
O50 Dy1 O60 . . 75.63(6) ?
O53 Dy1 O60 . . 79.16(7) ?
O52 Dy1 O60 . . 137.02(6) ?
O51 Dy1 O49 . . 75.13(7) ?
O50 Dy1 O49 . . 137.69(6) ?
O53 Dy1 O49 . . 72.73(7) ?
O52 Dy1 O49 . . 69.45(6) ?
O60 Dy1 O49 . . 146.16(7) ?
O51 Dy1 O56 . . 147.01(7) ?
O50 Dy1 O56 . . 123.87(7) ?
O53 Dy1 O56 . . 77.20(7) ?
O52 Dy1 O56 . . 93.52(7) ?
O60 Dy1 O56 . . 83.76(7) ?
O49 Dy1 O56 . . 72.09(7) ?
O51 Dy1 O55 . . 147.18(6) ?
O50 Dy1 O55 . . 72.45(6) ?
O53 Dy1 O55 . . 122.64(7) ?
O52 Dy1 O55 . . 72.80(7) ?
O60 Dy1 O55 . . 72.23(7) ?
O49 Dy1 O55 . . 107.76(6) ?
O56 Dy1 O55 . . 51.53(6) ?
O51 Dy1 O59 . . 72.78(6) ?
O50 Dy1 O59 . . 75.60(6) ?
O53 Dy1 O59 . . 68.99(6) ?
O52 Dy1 O59 . . 137.25(6) ?
O60 Dy1 O59 . . 51.76(6) ?
O49 Dy1 O59 . . 129.27(6) ?
O56 Dy1 O59 . . 127.42(7) ?
O55 Dy1 O59 . . 120.51(7) ?
O51 Dy1 N54 . . 155.91(6) ?
O50 Dy1 N54 . . 98.26(7) ?
O53 Dy1 N54 . . 101.53(7) ?
O52 Dy1 N54 . . 79.88(7) ?
O60 Dy1 N54 . . 79.50(6) ?
O49 Dy1 N54 . . 87.93(6) ?
O56 Dy1 N54 . . 25.98(7) ?
O55 Dy1 N54 . . 25.85(6) ?
O59 Dy1 N54 . . 131.09(6) ?
O51 Dy1 N58 . . 98.26(7) ?
O50 Dy1 N58 . . 74.15(6) ?
O53 Dy1 N58 . . 72.13(6) ?
O52 Dy1 N58 . . 144.72(6) ?
O60 Dy1 N58 . . 25.98(6) ?
O49 Dy1 N58 . . 144.23(6) ?
O56 Dy1 N58 . . 106.10(7) ?
O55 Dy1 N58 . . 96.62(7) ?
O59 Dy1 N58 . . 25.77(6) ?
N54 Dy1 N58 . . 105.40(6) ?
Dy1 O49 H49A . . 127.5 ?
Dy1 O49 H49B . . 118.2 ?
H49A O49 H49B . . 108.6 ?
Dy1 O50 H50A . . 128.2 ?
Dy1 O50 H50B . . 134.8 ?
H50A O50 H50B . . 91.3 ?
Dy1 O51 H51A . . 124.7 ?
Dy1 O51 H51B . . 128.8 ?
H51A O51 H51B . . 104.7 ?
Dy1 O52 H52A . . 122.0 ?
Dy1 O52 H52B . . 121.0 ?
H52A O52 H52B . . 113.5 ?
Dy1 O53 H53A . . 115.8 ?
Dy1 O53 H53B . . 123.4 ?
H53A O53 H53B . . 107.8 ?
O57 N54 O55 . . 122.7(2) ?
O57 N54 O56 . . 121.8(2) ?
O55 N54 O56 . . 115.5(2) ?
O57 N54 Dy1 . . 170.23(19) ?
O55 N54 Dy1 . . 59.79(12) ?
O56 N54 Dy1 . . 56.70(12) ?
N54 O55 Dy1 . . 94.36(15) ?
N54 O56 Dy1 . . 97.32(14) ?
O61 N58 O59 . . 123.2(2) ?
O61 N58 O60 . . 120.9(2) ?
O59 N58 O60 . . 115.8(2) ?
O61 N58 Dy1 . . 176.54(19) ?
O59 N58 Dy1 . . 60.16(12) ?
O60 N58 Dy1 . . 55.68(12) ?
N58 O59 Dy1 . . 94.06(14) ?
N58 O60 Dy1 . . 98.33(15) ?
O64 N62 O65 . . 121.1(2) ?
O64 N62 O63 . . 118.7(2) ?
O65 N62 O63 . . 120.2(2) ?
O67 N66 O68 . . 120.8(2) ?
O67 N66 O69 . . 119.9(2) ?
O68 N66 O69 . . 119.3(2) ?
O71 N70 O72 . . 121.7(2) ?
O71 N70 O73 . . 119.1(2) ?
O72 N70 O73 . . 119.2(2) ?
O76 N74 O77 . . 122.5(2) ?
O76 N74 O75 . . 118.1(2) ?
O77 N74 O75 . . 119.4(2) ?
O80 N78 O79 . . 121.4(2) ?
O80 N78 O81 . . 119.7(2) ?
O79 N78 O81 . . 118.9(2) ?
C83 O82 H82 . . 106.4 ?
O82 C83 C84 . . 112.3(3) ?
O82 C83 H83A . . 109.1 ?
C84 C83 H83A . . 109.1 ?
O82 C83 H83B . . 109.1 ?
C84 C83 H83B . . 109.1 ?
H83A C83 H83B . . 107.9 ?
C83 C84 H84A . . 109.5 ?
C83 C84 H84B . . 109.5 ?
H84A C84 H84B . . 109.5 ?
C83 C84 H84C . . 109.5 ?
H84A C84 H84C . . 109.5 ?
H84B C84 H84C . . 109.5 ?
C86 O85 H85 . . 109.6 ?
O85 C86 C87 . . 110.0(3) ?
O85 C86 H86A . . 109.7 ?
C87 C86 H86A . . 109.7 ?
O85 C86 H86B . . 109.7 ?
C87 C86 H86B . . 109.7 ?
H86A C86 H86B . . 108.2 ?
C86 C87 H87A . . 109.5 ?
C86 C87 H87B . . 109.5 ?
H87A C87 H87B . . 109.5 ?
C86 C87 H87C . . 109.5 ?
H87A C87 H87C . . 109.5 ?
H87B C87 H87C . . 109.5 ?
H88A O88 H88B . . 106.0 ?
H89A O89 H89B . . 103.9 ?

loop_
_geom_bond_atom_site_label_1
_geom_bond_atom_site_label_2
_geom_bond_site_symmetry_2
_geom_bond_distance
_geom_bond_publ_flag
C1 N21 . 1.374(3) ?
C1 C20 . 1.399(3) ?
C1 C2 . 1.431(3) ?
C2 C3 . 1.359(3) ?
C2 H2 . 0.9500 ?
C3 C4 . 1.435(3) ?
C3 H3 . 0.9500 ?
C4 N21 . 1.367(3) ?
C4 C5 . 1.401(3) ?
C5 C6 . 1.409(3) ?
C5 C25 . 1.492(3) ?
C6 N22 . 1.370(3) ?
C6 C7 . 1.452(3) ?
C7 C8 . 1.345(3) ?
C7 H7 . 0.9500 ?
C8 C9 . 1.454(3) ?
C8 H8 . 0.9500 ?
C9 N22 . 1.372(3) ?
C9 C10 . 1.408(3) ?
C10 C11 . 1.397(3) ?
C10 C31 . 1.492(3) ?
C11 N23 . 1.377(3) ?
C11 C12 . 1.437(3) ?
C12 C13 . 1.359(3) ?
C12 H12 . 0.9500 ?
C13 C14 . 1.433(3) ?
C13 H13 . 0.9500 ?
C14 N23 . 1.374(3) ?
C14 C15 . 1.394(3) ?
C15 C16 . 1.407(3) ?
C15 C37 . 1.494(3) ?
C16 N24 . 1.368(3) ?
C16 C17 . 1.456(3) ?
C17 C18 . 1.347(3) ?
C17 H17 . 0.9500 ?
C18 C19 . 1.453(3) ?
C18 H18 . 0.9500 ?
C19 N24 . 1.370(3) ?
C19 C20 . 1.406(3) ?
C20 C43 . 1.492(3) ?
N21 H21 . 0.8800 ?
N22 H22 . 0.8800 ?
N23 H23 . 0.8800 ?
N24 H24 . 0.8800 ?
C25 C26 . 1.396(4) ?
C25 C30 . 1.396(3) ?
C26 C27 . 1.374(4) ?
C26 H26 . 0.9500 ?
C27 N28 . 1.346(3) ?
C27 H27 . 0.9500 ?
N28 C29 . 1.336(4) ?
N28 H28 . 0.9349 ?
C29 C30 . 1.379(3) ?
C29 H29 . 0.9500 ?
C30 H30 . 0.9500 ?
C31 C32 . 1.397(4) ?
C31 C36 . 1.401(4) ?
C32 C33 . 1.381(4) ?
C32 H32 . 0.9500 ?
C33 N34 . 1.340(4) ?
C33 H33 . 0.9500 ?
N34 C35 . 1.339(4) ?
N34 H34 . 0.8903 ?
C35 C36 . 1.375(4) ?
C35 H35 . 0.9500 ?
C36 H36 . 0.9500 ?
C37 C38 . 1.390(4) ?
C37 C42 . 1.395(3) ?
C38 C39 . 1.375(3) ?
C38 H38 . 0.9500 ?
C39 N40 . 1.339(3) ?
C39 H39 . 0.9500 ?
N40 C41 . 1.337(3) ?
N40 H40 . 0.8496 ?
C41 C42 . 1.377(3) ?
C41 H41 . 0.9500 ?
C42 H42 . 0.9500 ?
C43 C48 . 1.392(3) ?
C43 C44 . 1.393(4) ?
C44 C45 . 1.383(3) ?
C44 H44 . 0.9500 ?
C45 N46 . 1.338(3) ?
C45 H45 . 0.9500 ?
N46 C47 . 1.340(3) ?
N46 H46 . 0.9600 ?
C47 C48 . 1.378(3) ?
C47 H47 . 0.9500 ?
C48 H48 . 0.9500 ?
Dy1 O51 . 2.3172(18) yes
Dy1 O50 . 2.3532(17) yes
Dy1 O53 . 2.3582(18) yes
Dy1 O52 . 2.3802(18) yes
Dy1 O60 . 2.4185(19) yes
Dy1 O49 . 2.4280(18) yes
Dy1 O56 . 2.4372(19) yes
Dy1 O55 . 2.507(2) yes
Dy1 O59 . 2.5196(19) yes
Dy1 N54 . 2.892(2) ?
Dy1 N58 . 2.897(2) ?
O49 H49A . 0.8329 ?
O49 H49B . 0.9132 ?
O50 H50A . 0.9151 ?
O50 H50B . 0.8368 ?
O51 H51A . 0.8394 ?
O51 H51B . 0.9118 ?
O52 H52A . 0.8598 ?
O52 H52B . 1.0263 ?
O53 H53A . 0.8346 ?
O53 H53B . 0.8564 ?
N54 O57 . 1.223(3) ?
N54 O55 . 1.265(3) ?
N54 O56 . 1.277(3) ?
N58 O61 . 1.224(3) ?
N58 O59 . 1.263(3) ?
N58 O60 . 1.283(3) ?
N62 O64 . 1.242(3) ?
N62 O65 . 1.245(3) ?
N62 O63 . 1.270(3) ?
N66 O67 . 1.240(3) ?
N66 O68 . 1.252(3) ?
N66 O69 . 1.277(3) ?
N70 O71 . 1.249(3) ?
N70 O72 . 1.252(3) ?
N70 O73 . 1.264(3) ?
N74 O76 . 1.235(3) ?
N74 O77 . 1.235(3) ?
N74 O75 . 1.279(3) ?
N78 O80 . 1.239(3) ?
N78 O79 . 1.251(3) ?
N78 O81 . 1.269(3) ?
O82 C83 . 1.423(4) ?
O82 H82 . 0.9192 ?
C83 C84 . 1.472(5) ?
C83 H83A . 0.9900 ?
C83 H83B . 0.9900 ?
C84 H84A . 0.9800 ?
C84 H84B . 0.9800 ?
C84 H84C . 0.9800 ?
O85 C86 . 1.450(4) ?
O85 H85 . 0.9950 ?
C86 C87 . 1.491(5) ?
C86 H86A . 0.9900 ?
C86 H86B . 0.9900 ?
C87 H87A . 0.9800 ?
C87 H87B . 0.9800 ?
C87 H87C . 0.9800 ?
O88 H88A . 0.9271 ?
O88 H88B . 0.8452 ?
O89 H89A . 0.9226 ?
O89 H89B . 0.9605 ?

loop_
_geom_hbond_atom_site_label_D
_geom_hbond_atom_site_label_H
_geom_hbond_atom_site_label_A
_geom_hbond_site_symmetry_A
_geom_hbond_distance_DH
_geom_hbond_distance_HA
_geom_hbond_distance_DA
_geom_hbond_angle_DHA
N28 H28 O73 . 0.93 1.82 2.727(3) 164
N34 H34 O75 . 0.89 1.88 2.743(3) 162
N40 H40 O81 . 0.85 1.88 2.722(3) 174
N46 H46 O88 . 0.96 1.87 2.749(3) 150
O49 H49A O75 2_647 0.83 1.96 2.776(3) 167
O49 H49B O79 . 0.91 1.87 2.744(3) 159
O50 H50A O69 . 0.92 1.86 2.748(3) 163
O50 H50B O63 1_556 0.84 1.90 2.724(3) 168
O51 H51A O89 . 0.84 1.93 2.769(3) 173
O51 H51B O63 2_646 0.91 1.82 2.726(3) 174
O52 H52A O72 2_556 0.86 2.06 2.834(3) 149
O52 H52B O68 . 1.03 1.74 2.744(3) 164
O53 H53A O82 . 0.83 1.89 2.719(3) 174
O53 H53B O85 2_647 0.86 1.93 2.759(3) 163
O82 H82 O80 . 0.92 2.17 3.011(3) 151
O85 H85 O69 . 1.00 1.94 2.923(3) 170
O88 H88A O65 . 0.93 2.05 2.924(3) 156
O88 H88B O89 1_564 0.85 2.00 2.840(3) 172
